data_4301796
loop_
_publ_author_name
'Tomasz Korzeniak'
'C\'edric Desplanches'
'Robert Podgajny'
'Carlos Gim\'enez-Saiz'
'Katarzyna Stadnicka'
'Micha\/l Rams'
'Barbara Sieklucka'

_publ_section_title
;
Magnetostructural Correlations in CuII-NC-WVLinkage: The Case of
[CuII(diimine)]2+-[WV(CN)8]3-0D Assemblies
;
_journal_name_full 'Inorganic Chemistry'
_journal_page_first 2865
_journal_page_last 2872
_journal_paper_doi 10.1021/ic801989b
_journal_volume 48
_journal_year 2009
_chemical_formula_moiety '(C64 H32 Cu2 N24 W2), 2(C36 H24 Cu N6), 2(Cl O4), 10(H2 O)'
_chemical_formula_sum 'C136 H100 Cl2 Cu4 N36 O18 W2'
_chemical_formula_weight 3219.28
_chemical_name_systematic
;
 ?
;
_space_group_IT_number 14
_symmetry_cell_setting monoclinic
_symmetry_space_group_name_Hall '-P 2ybc'
_symmetry_space_group_name_H-M 'P 1 21/c 1'
_atom_sites_solution_hydrogens geom
_atom_sites_solution_primary direct
_atom_sites_solution_secondary difmap
_audit_creation_method SHELXL-97
_cell_angle_alpha 90.00
_cell_angle_beta 120.315(3)
_cell_angle_gamma 90.00
_cell_formula_units_Z 2
_cell_length_a 12.1598(2)
_cell_length_b 33.8796(4)
_cell_length_c 18.8642(2)
_cell_measurement_reflns_used 15640
_cell_measurement_temperature 292(2)
_cell_measurement_theta_max 27.485
_cell_measurement_theta_min 0.998
_cell_volume 6708.8(3)
_computing_cell_refinement 'HKL Scalepack (Otwinowski & Minor 1997)'
_computing_data_collection 'Collect (Nonius BV, 1997-2000)'
_computing_data_reduction
;
'HKL Denzo & Scalepack (Otwinowski & Minor 1997)'
;
_computing_publication_material 'WinGX publication routines (Farrugia, 1999)'
_computing_structure_refinement 'SHELXL-97 (Sheldrick, 1997)'
_computing_structure_solution 'SIR97 (Altomare et al., 1997)'
_diffrn_ambient_temperature 292(2)
_diffrn_detector_area_resol_mean 9
_diffrn_measured_fraction_theta_full 0.990
_diffrn_measured_fraction_theta_max 0.990
_diffrn_measurement_device_type KappaCCD
_diffrn_measurement_method CCD
_diffrn_radiation_monochromator 'horizonally mounted graphite crystal'
_diffrn_radiation_source 'fine-focus sealed tube'
_diffrn_radiation_type MoK\a
_diffrn_radiation_wavelength 0.71069
_diffrn_reflns_av_R_equivalents 0.0453
_diffrn_reflns_av_sigmaI/netI 0.0607
_diffrn_reflns_limit_h_max 15
_diffrn_reflns_limit_h_min -15
_diffrn_reflns_limit_k_max 44
_diffrn_reflns_limit_k_min -44
_diffrn_reflns_limit_l_max 24
_diffrn_reflns_limit_l_min -24
_diffrn_reflns_number 30465
_diffrn_reflns_theta_full 27.61
_diffrn_reflns_theta_max 27.61
_diffrn_reflns_theta_min 2.19
_exptl_absorpt_coefficient_mu 2.450
_exptl_absorpt_correction_type none
_exptl_crystal_colour green
_exptl_crystal_density_diffrn 1.594
_exptl_crystal_density_method 'not measured'
_exptl_crystal_description prims
_exptl_crystal_F_000 3220
_exptl_crystal_size_max 0.20
_exptl_crystal_size_mid 0.10
_exptl_crystal_size_min 0.10
_refine_diff_density_max 0.767
_refine_diff_density_min -0.695
_refine_diff_density_rms 0.092
_refine_ls_extinction_method none
_refine_ls_goodness_of_fit_ref 1.025
_refine_ls_hydrogen_treatment noref
_refine_ls_matrix_type full
_refine_ls_number_parameters 927
_refine_ls_number_reflns 15427
_refine_ls_number_restraints 50
_refine_ls_restrained_S_all 1.028
_refine_ls_R_factor_all 0.0821
_refine_ls_R_factor_gt 0.0436
_refine_ls_shift/su_max 0.005
_refine_ls_shift/su_mean 0.000
_refine_ls_structure_factor_coef Fsqd
_refine_ls_weighting_details 'calc w=1/[\s^2^(Fo^2^)+(0.0567P)^2^+3.3109P] where P=(Fo^2^+2Fc^2^)/3'
_refine_ls_weighting_scheme calc
_refine_ls_wR_factor_gt 0.1024
_refine_ls_wR_factor_ref 0.1154
_reflns_number_gt 10369
_reflns_number_total 15427
_reflns_threshold_expression >2sigma(I)
_cod_data_source_file ic801989b_si_002_1.cif
_cod_data_source_block CuphenW
_cod_depositor_comments
;
The following automatic conversions were performed:
'_symmetry_cell_setting' value 'Monoclinic' changed to 'monoclinic'
according to '/home/saulius/struct/CIF-dictionaries/cif_core.dic'
dictionary named 'cif_core.dic' version 2.4.1 from 2010-06-29.

Automatic conversion script
Id: cif_fix_enum 1527 2010-12-29 10:47:43Z saulius 
;
_cod_original_sg_symbol_H-M 'P 21/c'
_cod_database_code 4301796

loop_
_symmetry_equiv_pos_as_xyz
'x, y, z'
'-x, y+1/2, -z+1/2'
'-x, -y, -z'
'x, -y-1/2, z-1/2'

loop_
_atom_site_label
_atom_site_type_symbol
_atom_site_fract_x
_atom_site_fract_y
_atom_site_fract_z
_atom_site_U_iso_or_equiv
_atom_site_adp_type
_atom_site_occupancy
_atom_site_symmetry_multiplicity
_atom_site_calc_flag
_atom_site_refinement_flags
_atom_site_disorder_assembly
_atom_site_disorder_group
W1 W 0.712600(17) 0.404186(5) 0.565581(10) 0.03743(7) Uani 1 1 d . . .
N1 N 0.5470(4) 0.44591(12) 0.3838(2) 0.0514(10) Uani 1 1 d . . .
N2 N 0.6983(5) 0.33395(15) 0.4395(3) 0.0691(13) Uani 1 1 d . . .
N3 N 0.4179(4) 0.37022(14) 0.4790(3) 0.0610(12) Uani 1 1 d . . .
N4 N 0.7144(4) 0.32491(13) 0.6675(3) 0.0604(12) Uani 1 1 d . . .
N5 N 0.5571(4) 0.46652(12) 0.6188(3) 0.0539(11) Uani 1 1 d . . .
N6 N 0.9057(5) 0.43041(15) 0.7591(3) 0.0732(14) Uani 1 1 d . . .
N7 N 1.0045(4) 0.37453(14) 0.6206(3) 0.0660(13) Uani 1 1 d . . .
N8 N 0.8548(4) 0.48550(14) 0.5580(3) 0.0709(14) Uani 1 1 d . . .
C1 C 0.6030(5) 0.43160(14) 0.4464(3) 0.0464(11) Uani 1 1 d . . .
C2 C 0.7017(5) 0.35873(15) 0.4814(3) 0.0484(12) Uani 1 1 d . . .
C3 C 0.5203(5) 0.38147(14) 0.5093(3) 0.0438(11) Uani 1 1 d . . .
C4 C 0.7152(4) 0.35321(14) 0.6346(3) 0.0449(11) Uani 1 1 d . . .
C5 C 0.6069(4) 0.44500(14) 0.5976(3) 0.0425(11) Uani 1 1 d . . .
C6 C 0.8375(5) 0.42112(16) 0.6929(3) 0.0520(12) Uani 1 1 d . . .
C7 C 0.9033(5) 0.38432(14) 0.6009(3) 0.0490(12) Uani 1 1 d . . .
C8 C 0.8074(5) 0.45743(15) 0.5622(3) 0.0488(12) Uani 1 1 d . . .
Cu1 Cu 0.45164(6) 0.479754(18) 0.28598(3) 0.04755(15) Uani 1 1 d . . .
N9 N 0.6136(4) 0.49956(13) 0.2927(2) 0.0516(10) Uani 1 1 d . . .
N10 N 0.3754(4) 0.52387(12) 0.2008(2) 0.0481(10) Uani 1 1 d . . .
N11 N 0.3958(4) 0.43833(13) 0.1762(3) 0.0588(11) Uani 1 1 d . . .
N12 N 0.2827(4) 0.45657(12) 0.2654(2) 0.0494(10) Uani 1 1 d . . .
C9 C 0.7337(5) 0.48825(17) 0.3428(4) 0.0643(15) Uani 1 1 d . . .
H9 H 0.7494 0.4683 0.3806 0.077 Uiso 1 1 calc R . .
C10 C 0.8353(6) 0.5050(2) 0.3408(4) 0.0819(19) Uani 1 1 d . . .
H10 H 0.9174 0.4961 0.3770 0.098 Uiso 1 1 calc R . .
C11 C 0.8177(6) 0.5339(2) 0.2874(5) 0.085(2) Uani 1 1 d . . .
H11 H 0.8867 0.5450 0.2862 0.102 Uiso 1 1 calc R . .
C12 C 0.6918(7) 0.54735(19) 0.2328(4) 0.0727(17) Uani 1 1 d . . .
C13 C 0.5938(5) 0.52903(15) 0.2378(3) 0.0520(13) Uani 1 1 d . . .
C14 C 0.4636(5) 0.54200(15) 0.1882(3) 0.0502(12) Uani 1 1 d . . .
C15 C 0.4358(7) 0.57267(17) 0.1329(3) 0.0664(16) Uani 1 1 d . . .
C16 C 0.5355(9) 0.5904(2) 0.1262(5) 0.089(2) Uani 1 1 d . . .
H16 H 0.5160 0.6107 0.0886 0.107 Uiso 1 1 calc R . .
C17 C 0.6581(9) 0.5788(2) 0.1726(5) 0.095(2) Uani 1 1 d . . .
H17 H 0.7210 0.5909 0.1660 0.114 Uiso 1 1 calc R . .
C18 C 0.3082(9) 0.5854(2) 0.0893(4) 0.094(2) Uani 1 1 d . . .
H18 H 0.2844 0.6059 0.0517 0.112 Uiso 1 1 calc R . .
C19 C 0.2216(7) 0.5679(2) 0.1019(4) 0.086(2) Uani 1 1 d . . .
H19 H 0.1372 0.5762 0.0728 0.104 Uiso 1 1 calc R . .
C20 C 0.2572(6) 0.53665(17) 0.1594(3) 0.0664(16) Uani 1 1 d . . .
H20 H 0.1957 0.5250 0.1681 0.080 Uiso 1 1 calc R . .
C21 C 0.4485(7) 0.4306(2) 0.1315(4) 0.082(2) Uani 1 1 d . . .
H21 H 0.5286 0.4408 0.1472 0.099 Uiso 1 1 calc R . .
C22 C 0.3855(10) 0.4071(3) 0.0603(5) 0.104(3) Uani 1 1 d . . .
H22 H 0.4240 0.4025 0.0293 0.124 Uiso 1 1 calc R . .
C23 C 0.2738(10) 0.3918(2) 0.0372(5) 0.108(3) Uani 1 1 d . . .
H23 H 0.2339 0.3764 -0.0100 0.130 Uiso 1 1 calc R . .
C24 C 0.2132(7) 0.39838(18) 0.0827(4) 0.0775(19) Uani 1 1 d . . .
C25 C 0.2778(6) 0.42307(16) 0.1518(3) 0.0592(14) Uani 1 1 d . . .
C26 C 0.2214(5) 0.43138(14) 0.2004(3) 0.0511(12) Uani 1 1 d . . .
C27 C 0.1027(6) 0.41462(17) 0.1812(4) 0.0684(16) Uani 1 1 d . . .
C28 C 0.0416(7) 0.3890(2) 0.1107(4) 0.089(2) Uani 1 1 d . . .
H28 H -0.0357 0.3772 0.0972 0.107 Uiso 1 1 calc R . .
C29 C 0.0931(7) 0.3819(2) 0.0649(4) 0.091(2) Uani 1 1 d . . .
H29 H 0.0498 0.3656 0.0193 0.110 Uiso 1 1 calc R . .
C30 C 0.0539(6) 0.4234(2) 0.2309(5) 0.087(2) Uani 1 1 d . . .
H30 H -0.0235 0.4127 0.2200 0.104 Uiso 1 1 calc R . .
C31 C 0.1196(7) 0.4477(2) 0.2959(5) 0.088(2) Uani 1 1 d . . .
H31 H 0.0874 0.4535 0.3301 0.105 Uiso 1 1 calc R . .
C32 C 0.2327(6) 0.46379(17) 0.3116(4) 0.0667(16) Uani 1 1 d . . .
H32 H 0.2758 0.4804 0.3566 0.080 Uiso 1 1 calc R . .
Cu2 Cu 0.19910(5) 0.238364(17) 0.04728(3) 0.04487(15) Uani 1 1 d . . .
N13 N 0.0925(4) 0.24409(12) 0.1067(2) 0.0511(10) Uani 1 1 d . . .
N14 N 0.3037(4) 0.28478(12) 0.1411(2) 0.0482(10) Uani 1 1 d . . .
N15 N 0.0997(4) 0.27898(12) -0.0432(3) 0.0578(12) Uani 1 1 d . . .
N16 N 0.3179(5) 0.24320(12) -0.0063(3) 0.0566(11) Uani 1 1 d . . .
N17 N 0.0827(4) 0.18861(13) -0.0272(3) 0.0584(11) Uani 1 1 d . . .
N18 N 0.3040(4) 0.19182(12) 0.1161(3) 0.0509(10) Uani 1 1 d . . .
C33 C -0.0127(6) 0.22413(17) 0.0899(4) 0.0662(15) Uani 1 1 d . . .
H33 H -0.0442 0.2057 0.0476 0.079 Uiso 1 1 calc R . .
C34 C -0.0770(7) 0.2293(2) 0.1319(4) 0.0810(19) Uani 1 1 d . . .
H34 H -0.1494 0.2145 0.1182 0.097 Uiso 1 1 calc R . .
C35 C -0.0335(6) 0.2565(2) 0.1939(4) 0.0769(18) Uani 1 1 d . . .
H35 H -0.0761 0.2605 0.2226 0.092 Uiso 1 1 calc R . .
C36 C 0.0752(6) 0.27808(16) 0.2134(3) 0.0596(14) Uani 1 1 d . . .
C37 C 0.1325(7) 0.3069(2) 0.2792(4) 0.0764(18) Uani 1 1 d . . .
H37 H 0.0938 0.3119 0.3100 0.092 Uiso 1 1 calc R . .
C38 C 0.2363(8) 0.3262(2) 0.2969(3) 0.080(2) Uani 1 1 d . . .
H38 H 0.2696 0.3443 0.3399 0.096 Uiso 1 1 calc R . .
C39 C 0.2992(6) 0.31999(16) 0.2513(3) 0.0610(15) Uani 1 1 d . . .
C40 C 0.2484(5) 0.29229(14) 0.1871(3) 0.0480(12) Uani 1 1 d . . .
C41 C 0.1366(5) 0.27104(14) 0.1684(3) 0.0470(12) Uani 1 1 d . . .
C42 C 0.4105(6) 0.33875(18) 0.2681(4) 0.0696(16) Uani 1 1 d . . .
H42 H 0.4486 0.3565 0.3116 0.084 Uiso 1 1 calc R . .
C43 C 0.4646(6) 0.33178(19) 0.2226(4) 0.0762(18) Uani 1 1 d . . .
H43 H 0.5387 0.3449 0.2334 0.091 Uiso 1 1 calc R . .
C44 C 0.4078(5) 0.30442(17) 0.1586(4) 0.0628(15) Uani 1 1 d . . .
H44 H 0.4452 0.2999 0.1268 0.075 Uiso 1 1 calc R . .
C45 C -0.0117(6) 0.29475(17) -0.0633(4) 0.0742(18) Uani 1 1 d . . .
H45 H -0.0529 0.2869 -0.0353 0.089 Uiso 1 1 calc R . .
C46 C -0.0697(7) 0.3233(2) -0.1264(5) 0.096(3) Uani 1 1 d . . .
H46 H -0.1471 0.3347 -0.1389 0.115 Uiso 1 1 calc R . .
C47 C -0.0118(8) 0.3339(2) -0.1681(4) 0.099(3) Uani 1 1 d . . .
H47 H -0.0504 0.3528 -0.2093 0.119 Uiso 1 1 calc R . .
C48 C 0.1051(7) 0.31758(18) -0.1518(4) 0.081(2) Uani 1 1 d . . .
C49 C 0.1760(9) 0.3257(2) -0.1921(4) 0.092(3) Uani 1 1 d . . .
H49 H 0.1437 0.3442 -0.2342 0.110 Uiso 1 1 calc R . .
C50 C 0.2860(9) 0.3080(2) -0.1723(5) 0.097(2) Uani 1 1 d . . .
H50 H 0.3282 0.3147 -0.2002 0.117 Uiso 1 1 calc R . .
C51 C 0.3388(7) 0.2796(2) -0.1101(4) 0.0751(18) Uani 1 1 d . . .
C52 C 0.2745(6) 0.27116(17) -0.0664(3) 0.0621(15) Uani 1 1 d . . .
C53 C 0.1581(6) 0.28917(15) -0.0862(3) 0.0607(15) Uani 1 1 d . . .
C54 C 0.4499(8) 0.2593(2) -0.0881(5) 0.091(2) Uani 1 1 d . . .
H54 H 0.4951 0.2645 -0.1147 0.110 Uiso 1 1 calc R . .
C55 C 0.4923(8) 0.2324(2) -0.0285(5) 0.094(2) Uani 1 1 d . . .
H55 H 0.5671 0.2187 -0.0137 0.113 Uiso 1 1 calc R . .
C56 C 0.4246(6) 0.22465(18) 0.0118(4) 0.0709(17) Uani 1 1 d . . .
H56 H 0.4560 0.2057 0.0531 0.085 Uiso 1 1 calc R . .
C57 C -0.0306(7) 0.1875(2) -0.0948(4) 0.0789(19) Uani 1 1 d . . .
H57 H -0.0726 0.2112 -0.1173 0.095 Uiso 1 1 calc R . .
C58 C -0.0894(7) 0.1522(3) -0.1336(4) 0.089(2) Uani 1 1 d . . .
H58 H -0.1694 0.1524 -0.1809 0.107 Uiso 1 1 calc R . .
C59 C -0.0285(7) 0.1175(2) -0.1016(5) 0.087(2) Uani 1 1 d . . .
H59 H -0.0672 0.0938 -0.1269 0.104 Uiso 1 1 calc R . .
C60 C 0.0933(6) 0.11720(17) -0.0302(4) 0.0662(16) Uani 1 1 d . . .
C61 C 0.1656(8) 0.08247(18) 0.0061(5) 0.0794(19) Uani 1 1 d . . .
H61 H 0.1328 0.0580 -0.0174 0.095 Uiso 1 1 calc R . .
C62 C 0.2811(8) 0.08474(18) 0.0739(5) 0.081(2) Uani 1 1 d . . .
H62 H 0.3283 0.0617 0.0952 0.097 Uiso 1 1 calc R . .
C63 C 0.3334(6) 0.12115(16) 0.1142(4) 0.0601(15) Uani 1 1 d . . .
C64 C 0.2616(5) 0.15582(15) 0.0807(3) 0.0512(12) Uani 1 1 d . . .
C65 C 0.1418(6) 0.15401(15) 0.0053(3) 0.0537(13) Uani 1 1 d . . .
C66 C 0.4502(7) 0.1253(2) 0.1851(4) 0.0741(18) Uani 1 1 d . . .
H66 H 0.5014 0.1032 0.2081 0.089 Uiso 1 1 calc R . .
C67 C 0.4923(6) 0.1611(2) 0.2221(4) 0.0755(18) Uani 1 1 d . . .
H67 H 0.5698 0.1634 0.2708 0.091 Uiso 1 1 calc R . .
C68 C 0.4163(5) 0.19400(18) 0.1851(3) 0.0613(14) Uani 1 1 d . . .
H68 H 0.4452 0.2186 0.2095 0.074 Uiso 1 1 calc R . .
Cl1 Cl 0.6998(2) 0.35116(8) 0.11757(14) 0.1041(7) Uani 1 1 d D . .
O1A O 0.5790(11) 0.3460(4) 0.0389(6) 0.163(6) Uani 0.663(17) 1 d PDU A 1
O2A O 0.7156(13) 0.3892(3) 0.1433(13) 0.232(12) Uani 0.663(17) 1 d PD A 1
O3A O 0.6960(16) 0.3234(4) 0.1680(9) 0.201(8) Uani 0.663(17) 1 d PDU A 1
O4A O 0.7937(16) 0.3393(5) 0.0976(14) 0.237(9) Uani 0.663(17) 1 d PDU A 1
O1B O 0.676(3) 0.3777(8) 0.0591(13) 0.188(16) Uani 0.337(17) 1 d PD A 2
O2B O 0.8357(14) 0.3404(6) 0.1608(12) 0.125(9) Uani 0.337(17) 1 d PDU A 2
O3B O 0.681(2) 0.3694(8) 0.1808(10) 0.145(12) Uani 0.337(17) 1 d PD A 2
O4B O 0.634(3) 0.3158(7) 0.094(2) 0.288(19) Uani 0.337(17) 1 d PDU A 2
O1W O 0.7331(9) 0.18459(19) 0.4425(5) 0.178(3) Uani 1 1 d . . .
O2W O 0.6853(6) 0.25663(14) 0.3686(3) 0.1127(19) Uani 1 1 d . . .
O3W O 0.7043(6) 0.25138(14) 0.2307(3) 0.1135(19) Uani 1 1 d . . .
O4W O 0.114(2) 0.0130(6) 0.4161(12) 0.216(8) Uiso 0.50 1 d P . .
O5W O 0.0498(18) 0.0050(6) 0.4776(12) 0.222(8) Uiso 0.50 1 d P . .
O6W O 0.4149(18) -0.0057(6) 0.4726(12) 0.228(8) Uiso 0.50 1 d P B 1
O7W O 0.241(3) -0.0080(8) 0.4215(15) 0.270(10) Uiso 0.50 1 d P C 2

loop_
_atom_site_aniso_label
_atom_site_aniso_U_11
_atom_site_aniso_U_22
_atom_site_aniso_U_33
_atom_site_aniso_U_23
_atom_site_aniso_U_13
_atom_site_aniso_U_12
W1 0.03839(11) 0.03434(10) 0.03455(10) 0.00217(8) 0.01471(8) 0.00190(8)
N1 0.053(3) 0.045(2) 0.047(2) 0.009(2) 0.019(2) 0.003(2)
N2 0.067(3) 0.072(3) 0.063(3) -0.017(3) 0.029(3) 0.010(3)
N3 0.060(3) 0.066(3) 0.059(3) -0.015(2) 0.032(2) -0.012(2)
N4 0.066(3) 0.054(3) 0.060(3) 0.015(2) 0.032(2) 0.002(2)
N5 0.054(3) 0.050(3) 0.059(3) -0.005(2) 0.029(2) 0.001(2)
N6 0.068(3) 0.076(3) 0.051(3) -0.011(2) 0.012(3) 0.009(3)
N7 0.047(3) 0.072(3) 0.075(3) 0.012(3) 0.028(2) 0.013(2)
N8 0.052(3) 0.059(3) 0.085(4) 0.010(3) 0.023(3) -0.007(2)
C1 0.049(3) 0.040(3) 0.043(3) 0.008(2) 0.018(2) 0.002(2)
C2 0.051(3) 0.048(3) 0.046(3) -0.005(2) 0.024(2) 0.004(2)
C3 0.042(3) 0.046(3) 0.038(2) -0.002(2) 0.016(2) -0.003(2)
C4 0.043(3) 0.042(3) 0.043(3) 0.007(2) 0.016(2) 0.002(2)
C5 0.040(3) 0.041(3) 0.044(3) -0.002(2) 0.019(2) -0.003(2)
C6 0.052(3) 0.054(3) 0.037(3) -0.002(2) 0.013(2) 0.008(3)
C7 0.048(3) 0.043(3) 0.053(3) 0.004(2) 0.023(3) 0.003(2)
C8 0.038(3) 0.047(3) 0.053(3) 0.009(2) 0.017(2) -0.005(2)
Cu1 0.0429(3) 0.0497(3) 0.0412(3) 0.0097(3) 0.0146(3) -0.0017(3)
N9 0.049(2) 0.054(3) 0.050(2) 0.001(2) 0.024(2) 0.000(2)
N10 0.055(3) 0.045(2) 0.042(2) 0.0046(18) 0.023(2) 0.003(2)
N11 0.064(3) 0.059(3) 0.048(2) 0.001(2) 0.024(2) 0.010(2)
N12 0.056(3) 0.041(2) 0.044(2) -0.0030(18) 0.019(2) -0.0059(19)
C9 0.051(3) 0.064(4) 0.070(4) 0.001(3) 0.024(3) 0.003(3)
C10 0.055(4) 0.096(5) 0.092(5) -0.003(4) 0.036(4) -0.006(4)
C11 0.062(4) 0.094(5) 0.108(6) -0.018(4) 0.049(4) -0.031(4)
C12 0.090(5) 0.068(4) 0.081(4) -0.009(3) 0.058(4) -0.021(4)
C13 0.065(3) 0.050(3) 0.046(3) -0.006(2) 0.033(3) -0.011(3)
C14 0.066(3) 0.047(3) 0.038(3) 0.000(2) 0.026(3) -0.002(3)
C15 0.092(5) 0.058(4) 0.049(3) 0.010(3) 0.035(3) 0.006(3)
C16 0.130(7) 0.075(5) 0.086(5) 0.017(4) 0.071(5) -0.009(5)
C17 0.130(7) 0.080(5) 0.106(6) -0.005(4) 0.083(6) -0.030(5)
C18 0.141(8) 0.063(4) 0.066(4) 0.022(3) 0.044(5) 0.012(5)
C19 0.085(5) 0.076(5) 0.076(4) 0.025(4) 0.025(4) 0.030(4)
C20 0.064(4) 0.068(4) 0.056(3) 0.013(3) 0.022(3) 0.020(3)
C21 0.093(5) 0.100(5) 0.065(4) 0.003(4) 0.048(4) 0.023(4)
C22 0.132(7) 0.124(7) 0.069(5) -0.008(5) 0.061(5) 0.040(6)
C23 0.130(8) 0.094(6) 0.063(5) -0.029(4) 0.021(5) 0.018(6)
C24 0.094(5) 0.060(4) 0.054(4) -0.019(3) 0.020(4) 0.008(4)
C25 0.073(4) 0.045(3) 0.039(3) 0.001(2) 0.013(3) 0.013(3)
C26 0.049(3) 0.041(3) 0.045(3) 0.000(2) 0.011(2) -0.003(2)
C27 0.060(4) 0.052(3) 0.068(4) -0.005(3) 0.014(3) -0.007(3)
C28 0.080(5) 0.060(4) 0.079(5) -0.012(4) 0.005(4) -0.015(4)
C29 0.089(5) 0.062(4) 0.066(4) -0.022(3) -0.003(4) -0.011(4)
C30 0.066(4) 0.085(5) 0.103(5) -0.012(4) 0.038(4) -0.031(4)
C31 0.083(5) 0.099(5) 0.101(5) -0.013(4) 0.060(4) -0.024(4)
C32 0.069(4) 0.073(4) 0.066(4) -0.019(3) 0.041(3) -0.026(3)
Cu2 0.0495(3) 0.0388(3) 0.0435(3) 0.0040(2) 0.0214(3) 0.0050(3)
N13 0.058(3) 0.045(2) 0.048(2) -0.0005(19) 0.026(2) 0.000(2)
N14 0.044(2) 0.046(2) 0.048(2) 0.0006(19) 0.018(2) 0.0023(19)
N15 0.063(3) 0.037(2) 0.048(2) 0.0026(19) 0.010(2) 0.004(2)
N16 0.080(3) 0.043(2) 0.046(2) 0.002(2) 0.031(2) 0.001(2)
N17 0.067(3) 0.059(3) 0.055(3) 0.008(2) 0.035(3) 0.011(2)
N18 0.060(3) 0.046(2) 0.055(3) 0.009(2) 0.035(2) 0.006(2)
C33 0.066(4) 0.061(4) 0.072(4) 0.001(3) 0.035(3) -0.003(3)
C34 0.076(5) 0.069(4) 0.093(5) 0.002(4) 0.039(4) -0.009(3)
C35 0.072(4) 0.084(5) 0.095(5) 0.019(4) 0.056(4) 0.009(4)
C36 0.072(4) 0.054(3) 0.055(3) 0.007(3) 0.034(3) 0.017(3)
C37 0.090(5) 0.084(5) 0.064(4) -0.007(3) 0.045(4) 0.017(4)
C38 0.108(6) 0.072(4) 0.041(3) -0.014(3) 0.023(4) 0.015(4)
C39 0.071(4) 0.047(3) 0.043(3) -0.009(2) 0.012(3) 0.004(3)
C40 0.057(3) 0.042(3) 0.036(2) 0.004(2) 0.017(2) 0.013(2)
C41 0.050(3) 0.045(3) 0.040(3) 0.001(2) 0.019(2) 0.003(2)
C42 0.060(4) 0.065(4) 0.059(4) -0.013(3) 0.011(3) -0.006(3)
C43 0.048(3) 0.079(4) 0.080(4) 0.007(4) 0.016(3) -0.016(3)
C44 0.055(3) 0.069(4) 0.065(4) 0.011(3) 0.031(3) 0.005(3)
C45 0.073(4) 0.053(4) 0.062(4) -0.009(3) 0.009(3) 0.006(3)
C46 0.074(5) 0.054(4) 0.086(5) -0.010(4) -0.013(4) 0.007(3)
C47 0.094(6) 0.055(4) 0.067(5) 0.012(3) -0.019(4) -0.008(4)
C48 0.092(5) 0.052(4) 0.048(3) 0.000(3) -0.003(3) -0.019(3)
C49 0.129(7) 0.074(5) 0.048(4) 0.013(3) 0.027(4) -0.041(5)
C50 0.121(7) 0.104(6) 0.078(5) 0.003(4) 0.058(5) -0.027(5)
C51 0.100(5) 0.074(4) 0.049(3) -0.002(3) 0.035(4) -0.027(4)
C52 0.082(4) 0.056(3) 0.044(3) -0.009(3) 0.028(3) -0.012(3)
C53 0.085(4) 0.040(3) 0.035(3) 0.001(2) 0.013(3) -0.013(3)
C54 0.116(7) 0.094(6) 0.094(5) -0.017(5) 0.075(5) -0.025(5)
C55 0.109(6) 0.090(6) 0.111(6) -0.020(5) 0.075(5) -0.009(5)
C56 0.092(5) 0.060(4) 0.073(4) -0.003(3) 0.050(4) 0.007(3)
C57 0.074(4) 0.097(5) 0.068(4) 0.010(4) 0.037(4) 0.021(4)
C58 0.070(5) 0.120(7) 0.076(5) -0.015(5) 0.037(4) -0.003(5)
C59 0.083(5) 0.096(6) 0.091(5) -0.025(4) 0.050(4) -0.018(4)
C60 0.085(5) 0.055(4) 0.076(4) -0.011(3) 0.054(4) -0.002(3)
C61 0.114(6) 0.043(3) 0.105(5) -0.008(3) 0.072(5) -0.006(4)
C62 0.122(6) 0.048(4) 0.100(5) 0.025(4) 0.076(5) 0.029(4)
C63 0.083(4) 0.044(3) 0.071(4) 0.017(3) 0.052(4) 0.018(3)
C64 0.069(3) 0.043(3) 0.060(3) 0.012(2) 0.046(3) 0.011(3)
C65 0.076(4) 0.044(3) 0.060(3) 0.003(2) 0.049(3) 0.004(3)
C66 0.084(5) 0.070(4) 0.079(4) 0.040(4) 0.049(4) 0.029(4)
C67 0.071(4) 0.093(5) 0.067(4) 0.026(4) 0.038(3) 0.016(4)
C68 0.062(4) 0.065(4) 0.057(3) 0.012(3) 0.030(3) 0.008(3)
Cl1 0.0871(14) 0.1206(19) 0.1129(16) 0.0387(14) 0.0565(13) 0.0171(13)
O1A 0.156(11) 0.134(11) 0.132(9) 0.011(7) 0.023(8) 0.017(8)
O2A 0.175(13) 0.078(8) 0.38(3) -0.024(14) 0.097(17) -0.002(8)
O3A 0.271(19) 0.172(15) 0.170(13) 0.051(11) 0.118(13) -0.058(12)
O4A 0.185(15) 0.267(19) 0.27(2) 0.036(18) 0.124(17) 0.009(14)
O1B 0.29(4) 0.22(3) 0.111(18) 0.08(2) 0.14(2) 0.02(3)
O2B 0.112(14) 0.133(16) 0.142(18) 0.041(14) 0.073(14) 0.080(12)
O3B 0.20(2) 0.18(3) 0.104(13) 0.031(16) 0.117(16) 0.05(2)
O4B 0.31(3) 0.26(3) 0.23(3) -0.04(3) 0.09(3) -0.20(3)
O1W 0.254(9) 0.102(5) 0.261(9) 0.007(5) 0.191(8) 0.009(5)
O2W 0.181(6) 0.072(3) 0.128(4) -0.006(3) 0.110(4) 0.006(3)
O3W 0.177(6) 0.075(3) 0.126(4) -0.017(3) 0.104(4) 0.010(3)

loop_
_atom_type_symbol
_atom_type_description
_atom_type_scat_dispersion_real
_atom_type_scat_dispersion_imag
_atom_type_scat_source
C C 0.0033 0.0016 'International Tables Vol C Tables 4.2.6.8 and 6.1.1.4'
H H 0.0000 0.0000 'International Tables Vol C Tables 4.2.6.8 and 6.1.1.4'
N N 0.0061 0.0033 'International Tables Vol C Tables 4.2.6.8 and 6.1.1.4'
O O 0.0106 0.0060 'International Tables Vol C Tables 4.2.6.8 and 6.1.1.4'
Cl Cl 0.1484 0.1585 'International Tables Vol C Tables 4.2.6.8 and 6.1.1.4'
Cu Cu 0.3201 1.2651 'International Tables Vol C Tables 4.2.6.8 and 6.1.1.4'
W W -0.8490 6.8722 'International Tables Vol C Tables 4.2.6.8 and 6.1.1.4'

loop_
_geom_angle_atom_site_label_1
_geom_angle_atom_site_label_2
_geom_angle_atom_site_label_3
_geom_angle
_geom_angle_site_symmetry_1
_geom_angle_site_symmetry_3
_geom_angle_publ_flag
C4 W1 C8 147.45(18) . . ?
C4 W1 C1 141.91(18) . . ?
C8 W1 C1 70.60(18) . . ?
C4 W1 C3 72.18(17) . . ?
C8 W1 C3 138.03(18) . . ?
C1 W1 C3 72.31(18) . . ?
C4 W1 C2 81.40(19) . . ?
C8 W1 C2 114.06(19) . . ?
C1 W1 C2 76.43(18) . . ?
C3 W1 C2 74.73(18) . . ?
C4 W1 C7 83.01(18) . . ?
C8 W1 C7 76.40(18) . . ?
C1 W1 C7 117.05(18) . . ?
C3 W1 C7 139.70(19) . . ?
C2 W1 C7 70.45(18) . . ?
C4 W1 C5 99.94(18) . . ?
C8 W1 C5 82.87(18) . . ?
C1 W1 C5 82.81(18) . . ?
C3 W1 C5 73.63(17) . . ?
C2 W1 C5 146.16(18) . . ?
C7 W1 C5 143.39(18) . . ?
C4 W1 C6 75.79(19) . . ?
C8 W1 C6 74.1(2) . . ?
C1 W1 C6 139.2(2) . . ?
C3 W1 C6 128.00(19) . . ?
C2 W1 C6 138.37(19) . . ?
C7 W1 C6 72.55(19) . . ?
C5 W1 C6 72.91(18) . . ?
C1 N1 Cu1 169.5(4) . . ?
N1 C1 W1 179.1(5) . . ?
N2 C2 W1 177.5(5) . . ?
N3 C3 W1 178.6(5) . . ?
N4 C4 W1 176.2(4) . . ?
N5 C5 W1 176.1(4) . . ?
N6 C6 W1 177.9(5) . . ?
N7 C7 W1 178.5(5) . . ?
N8 C8 W1 178.0(5) . . ?
N1 Cu1 N9 92.29(17) . . ?
N1 Cu1 N10 168.17(17) . . ?
N9 Cu1 N10 81.23(17) . . ?
N1 Cu1 N12 90.83(17) . . ?
N9 Cu1 N12 172.76(16) . . ?
N10 Cu1 N12 96.77(16) . . ?
N1 Cu1 N11 104.69(16) . . ?
N9 Cu1 N11 95.41(17) . . ?
N10 Cu1 N11 85.86(15) . . ?
N12 Cu1 N11 77.47(17) . . ?
C9 N9 C13 117.2(5) . . ?
C9 N9 Cu1 129.2(4) . . ?
C13 N9 Cu1 113.6(3) . . ?
C20 N10 C14 118.1(5) . . ?
C20 N10 Cu1 129.3(4) . . ?
C14 N10 Cu1 112.6(3) . . ?
C21 N11 C25 118.4(5) . . ?
C21 N11 Cu1 132.8(5) . . ?
C25 N11 Cu1 108.4(3) . . ?
C32 N12 C26 119.1(5) . . ?
C32 N12 Cu1 124.0(3) . . ?
C26 N12 Cu1 116.9(3) . . ?
N9 C9 C10 122.6(6) . . ?
N9 C9 H9 118.7 . . ?
C10 C9 H9 118.7 . . ?
C11 C10 C9 121.0(6) . . ?
C11 C10 H10 119.5 . . ?
C9 C10 H10 119.5 . . ?
C10 C11 C12 118.9(6) . . ?
C10 C11 H11 120.5 . . ?
C12 C11 H11 120.5 . . ?
C13 C12 C11 117.1(6) . . ?
C13 C12 C17 117.8(7) . . ?
C11 C12 C17 125.2(6) . . ?
N9 C13 C12 123.2(5) . . ?
N9 C13 C14 115.4(4) . . ?
C12 C13 C14 121.2(5) . . ?
N10 C14 C15 123.8(5) . . ?
N10 C14 C13 117.0(4) . . ?
C15 C14 C13 119.2(5) . . ?
C14 C15 C18 116.6(6) . . ?
C14 C15 C16 119.3(6) . . ?
C18 C15 C16 124.0(6) . . ?
C17 C16 C15 122.3(6) . . ?
C17 C16 H16 118.8 . . ?
C15 C16 H16 118.8 . . ?
C16 C17 C12 120.1(7) . . ?
C16 C17 H17 120.0 . . ?
C12 C17 H17 120.0 . . ?
C19 C18 C15 119.8(6) . . ?
C19 C18 H18 120.1 . . ?
C15 C18 H18 120.1 . . ?
C18 C19 C20 120.4(6) . . ?
C18 C19 H19 119.8 . . ?
C20 C19 H19 119.8 . . ?
N10 C20 C19 121.3(6) . . ?
N10 C20 H20 119.4 . . ?
C19 C20 H20 119.4 . . ?
N11 C21 C22 121.0(7) . . ?
N11 C21 H21 119.5 . . ?
C22 C21 H21 119.5 . . ?
C23 C22 C21 121.1(7) . . ?
C23 C22 H22 119.4 . . ?
C21 C22 H22 119.4 . . ?
C22 C23 C24 120.7(7) . . ?
C22 C23 H23 119.6 . . ?
C24 C23 H23 119.6 . . ?
C25 C24 C23 116.2(7) . . ?
C25 C24 C29 118.2(6) . . ?
C23 C24 C29 125.6(7) . . ?
N11 C25 C24 122.4(6) . . ?
N11 C25 C26 118.2(4) . . ?
C24 C25 C26 119.3(6) . . ?
N12 C26 C25 118.7(5) . . ?
N12 C26 C27 120.3(5) . . ?
C25 C26 C27 121.0(5) . . ?
C30 C27 C26 118.3(5) . . ?
C30 C27 C28 124.2(6) . . ?
C26 C27 C28 117.4(6) . . ?
C29 C28 C27 121.3(7) . . ?
C29 C28 H28 119.3 . . ?
C27 C28 H28 119.3 . . ?
C28 C29 C24 122.7(6) . . ?
C28 C29 H29 118.7 . . ?
C24 C29 H29 118.7 . . ?
C31 C30 C27 119.3(6) . . ?
C31 C30 H30 120.3 . . ?
C27 C30 H30 120.3 . . ?
C30 C31 C32 120.6(6) . . ?
C30 C31 H31 119.7 . . ?
C32 C31 H31 119.7 . . ?
N12 C32 C31 122.3(6) . . ?
N12 C32 H32 118.8 . . ?
C31 C32 H32 118.8 . . ?
N18 Cu2 N15 166.25(18) . . ?
N18 Cu2 N13 95.05(16) . . ?
N15 Cu2 N13 96.80(18) . . ?
N18 Cu2 N16 90.32(16) . . ?
N15 Cu2 N16 79.09(19) . . ?
N13 Cu2 N16 169.76(16) . . ?
N18 Cu2 N17 78.87(18) . . ?
N15 Cu2 N17 93.68(16) . . ?
N13 Cu2 N17 92.29(16) . . ?
N16 Cu2 N17 97.31(16) . . ?
N18 Cu2 N14 96.75(16) . . ?
N15 Cu2 N14 92.76(16) . . ?
N13 Cu2 N14 76.68(16) . . ?
N16 Cu2 N14 94.05(16) . . ?
N17 Cu2 N14 167.82(15) . . ?
C33 N13 C41 117.3(5) . . ?
C33 N13 Cu2 126.9(4) . . ?
C41 N13 Cu2 115.8(3) . . ?
C44 N14 C40 117.9(4) . . ?
C44 N14 Cu2 130.3(4) . . ?
C40 N14 Cu2 111.8(3) . . ?
C45 N15 C53 119.5(5) . . ?
C45 N15 Cu2 126.9(4) . . ?
C53 N15 Cu2 113.6(4) . . ?
C56 N16 C52 117.6(5) . . ?
C56 N16 Cu2 130.4(4) . . ?
C52 N16 Cu2 112.0(4) . . ?
C57 N17 C65 118.0(5) . . ?
C57 N17 Cu2 131.3(4) . . ?
C65 N17 Cu2 110.7(4) . . ?
C68 N18 C64 118.5(5) . . ?
C68 N18 Cu2 125.8(4) . . ?
C64 N18 Cu2 114.9(3) . . ?
N13 C33 C34 123.6(6) . . ?
N13 C33 H33 118.2 . . ?
C34 C33 H33 118.2 . . ?
C35 C34 C33 119.4(6) . . ?
C35 C34 H34 120.3 . . ?
C33 C34 H34 120.3 . . ?
C34 C35 C36 119.1(6) . . ?
C34 C35 H35 120.4 . . ?
C36 C35 H35 120.4 . . ?
C35 C36 C41 118.4(5) . . ?
C35 C36 C37 124.3(6) . . ?
C41 C36 C37 117.3(6) . . ?
C38 C37 C36 122.7(6) . . ?
C38 C37 H37 118.6 . . ?
C36 C37 H37 118.6 . . ?
C37 C38 C39 121.0(6) . . ?
C37 C38 H38 119.5 . . ?
C39 C38 H38 119.5 . . ?
C42 C39 C40 117.3(6) . . ?
C42 C39 C38 123.8(5) . . ?
C40 C39 C38 118.8(6) . . ?
N14 C40 C39 122.0(5) . . ?
N14 C40 C41 117.8(4) . . ?
C39 C40 C41 120.1(5) . . ?
N13 C41 C36 122.1(5) . . ?
N13 C41 C40 117.9(4) . . ?
C36 C41 C40 120.0(5) . . ?
C43 C42 C39 120.9(6) . . ?
C43 C42 H42 119.5 . . ?
C39 C42 H42 119.5 . . ?
C42 C43 C44 118.8(6) . . ?
C42 C43 H43 120.6 . . ?
C44 C43 H43 120.6 . . ?
N14 C44 C43 123.0(5) . . ?
N14 C44 H44 118.5 . . ?
C43 C44 H44 118.5 . . ?
N15 C45 C46 121.4(7) . . ?
N15 C45 H45 119.3 . . ?
C46 C45 H45 119.3 . . ?
C47 C46 C45 119.3(7) . . ?
C47 C46 H46 120.4 . . ?
C45 C46 H46 120.4 . . ?
C46 C47 C48 122.6(7) . . ?
C46 C47 H47 118.7 . . ?
C48 C47 H47 118.7 . . ?
C47 C48 C49 128.3(7) . . ?
C47 C48 C53 114.5(7) . . ?
C49 C48 C53 117.2(7) . . ?
C50 C49 C48 123.3(6) . . ?
C50 C49 H49 118.3 . . ?
C48 C49 H49 118.3 . . ?
C49 C50 C51 121.1(7) . . ?
C49 C50 H50 119.5 . . ?
C51 C50 H50 119.5 . . ?
C54 C51 C50 124.2(7) . . ?
C54 C51 C52 117.8(6) . . ?
C50 C51 C52 118.0(7) . . ?
N16 C52 C53 115.9(5) . . ?
N16 C52 C51 121.7(6) . . ?
C53 C52 C51 122.2(6) . . ?
N15 C53 C52 119.2(5) . . ?
N15 C53 C48 122.7(6) . . ?
C52 C53 C48 118.1(6) . . ?
C55 C54 C51 119.9(7) . . ?
C55 C54 H54 120.0 . . ?
C51 C54 H54 120.0 . . ?
C54 C55 C56 120.2(7) . . ?
C54 C55 H55 119.9 . . ?
C56 C55 H55 119.9 . . ?
N16 C56 C55 122.7(6) . . ?
N16 C56 H56 118.6 . . ?
C55 C56 H56 118.6 . . ?
N17 C57 C58 122.6(7) . . ?
N17 C57 H57 118.7 . . ?
C58 C57 H57 118.7 . . ?
C59 C58 C57 119.2(7) . . ?
C59 C58 H58 120.4 . . ?
C57 C58 H58 120.4 . . ?
C58 C59 C60 120.2(7) . . ?
C58 C59 H59 119.9 . . ?
C60 C59 H59 119.9 . . ?
C65 C60 C59 115.9(6) . . ?
C65 C60 C61 120.0(6) . . ?
C59 C60 C61 124.1(7) . . ?
C62 C61 C60 120.5(6) . . ?
C62 C61 H61 119.8 . . ?
C60 C61 H61 119.8 . . ?
C61 C62 C63 122.0(6) . . ?
C61 C62 H62 119.0 . . ?
C63 C62 H62 119.0 . . ?
C66 C63 C64 116.8(6) . . ?
C66 C63 C62 124.8(6) . . ?
C64 C63 C62 118.4(6) . . ?
N18 C64 C63 122.1(5) . . ?
N18 C64 C65 118.0(4) . . ?
C63 C64 C65 119.9(5) . . ?
N17 C65 C60 124.0(6) . . ?
N17 C65 C64 117.0(5) . . ?
C60 C65 C64 119.0(5) . . ?
C67 C66 C63 121.5(6) . . ?
C67 C66 H66 119.2 . . ?
C63 C66 H66 119.2 . . ?
C66 C67 C68 118.3(6) . . ?
C66 C67 H67 120.9 . . ?
C68 C67 H67 120.9 . . ?
N18 C68 C67 122.7(6) . . ?
N18 C68 H68 118.6 . . ?
C67 C68 H68 118.6 . . ?
O2A Cl1 O3A 117.3(10) . . ?
O1B Cl1 O4B 118.2(13) . . ?
O2A Cl1 O4A 111.9(9) . . ?
O3A Cl1 O4A 107.7(9) . . ?
O1B Cl1 O3B 109.5(12) . . ?
O4B Cl1 O3B 108.8(12) . . ?
O1B Cl1 O2B 109.6(11) . . ?
O4B Cl1 O2B 105.6(13) . . ?
O3B Cl1 O2B 104.3(10) . . ?
O2A Cl1 O1A 111.2(7) . . ?
O3A Cl1 O1A 104.6(8) . . ?
O4A Cl1 O1A 102.9(9) . . ?

loop_
_geom_bond_atom_site_label_1
_geom_bond_atom_site_label_2
_geom_bond_distance
_geom_bond_site_symmetry_2
_geom_bond_publ_flag
W1 C4 2.154(5) . ?
W1 C8 2.159(5) . ?
W1 C1 2.161(5) . ?
W1 C3 2.164(5) . ?
W1 C2 2.168(5) . ?
W1 C7 2.171(5) . ?
W1 C5 2.170(5) . ?
W1 C6 2.174(5) . ?
N1 C1 1.132(6) . ?
N1 Cu1 1.976(4) . ?
N2 C2 1.139(6) . ?
N3 C3 1.142(6) . ?
N4 C4 1.145(6) . ?
N5 C5 1.141(6) . ?
N6 C6 1.140(6) . ?
N7 C7 1.141(6) . ?
N8 C8 1.135(6) . ?
Cu1 N9 2.023(4) . ?
Cu1 N10 2.042(4) . ?
Cu1 N12 2.045(4) . ?
Cu1 N11 2.302(4) . ?
N9 C9 1.334(7) . ?
N9 C13 1.370(6) . ?
N10 C20 1.315(6) . ?
N10 C14 1.358(6) . ?
N11 C21 1.318(7) . ?
N11 C25 1.369(7) . ?
N12 C32 1.314(6) . ?
N12 C26 1.365(6) . ?
C9 C10 1.377(8) . ?
C9 H9 0.9300 . ?
C10 C11 1.342(9) . ?
C10 H10 0.9300 . ?
C11 C12 1.421(9) . ?
C11 H11 0.9300 . ?
C12 C13 1.389(8) . ?
C12 C17 1.457(9) . ?
C13 C14 1.442(7) . ?
C14 C15 1.387(7) . ?
C15 C18 1.408(10) . ?
C15 C16 1.414(9) . ?
C16 C17 1.351(10) . ?
C16 H16 0.9300 . ?
C17 H17 0.9300 . ?
C18 C19 1.330(10) . ?
C18 H18 0.9300 . ?
C19 C20 1.418(8) . ?
C19 H19 0.9300 . ?
C20 H20 0.9300 . ?
C21 C22 1.407(10) . ?
C21 H21 0.9300 . ?
C22 C23 1.306(11) . ?
C22 H22 0.9300 . ?
C23 C24 1.402(11) . ?
C23 H23 0.9300 . ?
C24 C25 1.408(8) . ?
C24 C29 1.436(10) . ?
C25 C26 1.423(7) . ?
C26 C27 1.418(8) . ?
C27 C30 1.370(9) . ?
C27 C28 1.441(9) . ?
C28 C29 1.319(10) . ?
C28 H28 0.9300 . ?
C29 H29 0.9300 . ?
C30 C31 1.355(9) . ?
C30 H30 0.9300 . ?
C31 C32 1.365(8) . ?
C31 H31 0.9300 . ?
C32 H32 0.9300 . ?
Cu2 N18 2.032(4) . ?
Cu2 N15 2.046(4) . ?
Cu2 N13 2.107(4) . ?
Cu2 N16 2.147(5) . ?
Cu2 N17 2.193(5) . ?
Cu2 N14 2.225(4) . ?
N13 C33 1.337(7) . ?
N13 C41 1.360(6) . ?
N14 C44 1.316(7) . ?
N14 C40 1.362(6) . ?
N15 C45 1.321(7) . ?
N15 C53 1.365(7) . ?
N16 C56 1.322(7) . ?
N16 C52 1.363(7) . ?
N17 C57 1.324(7) . ?
N17 C65 1.349(6) . ?
N18 C68 1.329(7) . ?
N18 C64 1.361(6) . ?
C33 C34 1.375(8) . ?
C33 H33 0.9300 . ?
C34 C35 1.368(9) . ?
C34 H34 0.9300 . ?
C35 C36 1.388(8) . ?
C35 H35 0.9300 . ?
C36 C41 1.404(7) . ?
C36 C37 1.452(8) . ?
C37 C38 1.305(9) . ?
C37 H37 0.9300 . ?
C38 C39 1.426(9) . ?
C38 H38 0.9300 . ?
C39 C42 1.380(8) . ?
C39 C40 1.405(7) . ?
C40 C41 1.417(7) . ?
C42 C43 1.340(9) . ?
C42 H42 0.9300 . ?
C43 C44 1.398(8) . ?
C43 H43 0.9300 . ?
C44 H44 0.9300 . ?
C45 C46 1.417(9) . ?
C45 H45 0.9300 . ?
C46 C47 1.342(11) . ?
C46 H46 0.9300 . ?
C47 C48 1.407(11) . ?
C47 H47 0.9300 . ?
C48 C49 1.434(10) . ?
C48 C53 1.439(8) . ?
C49 C50 1.336(10) . ?
C49 H49 0.9300 . ?
C50 C51 1.397(10) . ?
C50 H50 0.9300 . ?
C51 C54 1.377(10) . ?
C51 C52 1.424(8) . ?
C52 C53 1.407(8) . ?
C54 C55 1.334(10) . ?
C54 H54 0.9300 . ?
C55 C56 1.399(9) . ?
C55 H55 0.9300 . ?
C56 H56 0.9300 . ?
C57 C58 1.397(9) . ?
C57 H57 0.9300 . ?
C58 C59 1.358(10) . ?
C58 H58 0.9300 . ?
C59 C60 1.413(9) . ?
C59 H59 0.9300 . ?
C60 C65 1.397(7) . ?
C60 C61 1.421(9) . ?
C61 C62 1.342(10) . ?
C61 H61 0.9300 . ?
C62 C63 1.420(9) . ?
C62 H62 0.9300 . ?
C63 C66 1.381(8) . ?
C63 C64 1.409(7) . ?
C64 C65 1.435(8) . ?
C66 C67 1.364(9) . ?
C66 H66 0.9300 . ?
C67 C68 1.390(8) . ?
C67 H67 0.9300 . ?
C68 H68 0.9300 . ?
Cl1 O1B 1.337(12) . ?
Cl1 O2A 1.356(10) . ?
Cl1 O3A 1.356(9) . ?
Cl1 O4B 1.385(14) . ?
Cl1 O4A 1.428(11) . ?
Cl1 O3B 1.459(12) . ?
Cl1 O2B 1.472(12) . ?
Cl1 O1A 1.480(9) . ?

loop_
_geom_torsion_atom_site_label_1
_geom_torsion_atom_site_label_2
_geom_torsion_atom_site_label_3
_geom_torsion_atom_site_label_4
_geom_torsion
_geom_torsion_site_symmetry_1
_geom_torsion_site_symmetry_2
_geom_torsion_site_symmetry_3
_geom_torsion_site_symmetry_4
_geom_torsion_publ_flag
C13 N9 C9 C10 0.1(8) . . . . ?
Cu1 N9 C9 C10 -179.1(5) . . . . ?
N9 C9 C10 C11 -0.1(10) . . . . ?
C9 C10 C11 C12 0.4(11) . . . . ?
C10 C11 C12 C13 -0.8(10) . . . . ?
C10 C11 C12 C17 179.0(7) . . . . ?
C9 N9 C13 C12 -0.5(8) . . . . ?
Cu1 N9 C13 C12 178.9(4) . . . . ?
C9 N9 C13 C14 -176.5(4) . . . . ?
Cu1 N9 C13 C14 2.8(5) . . . . ?
C11 C12 C13 N9 0.8(8) . . . . ?
C17 C12 C13 N9 -179.0(5) . . . . ?
C11 C12 C13 C14 176.6(5) . . . . ?
C17 C12 C13 C14 -3.2(8) . . . . ?
C20 N10 C14 C15 -1.4(7) . . . . ?
Cu1 N10 C14 C15 179.5(4) . . . . ?
C20 N10 C14 C13 176.4(5) . . . . ?
Cu1 N10 C14 C13 -2.8(5) . . . . ?
N9 C13 C14 N10 0.0(6) . . . . ?
C12 C13 C14 N10 -176.1(5) . . . . ?
N9 C13 C14 C15 177.8(5) . . . . ?
C12 C13 C14 C15 1.7(8) . . . . ?
N10 C14 C15 C18 0.9(8) . . . . ?
C13 C14 C15 C18 -176.8(5) . . . . ?
N10 C14 C15 C16 178.0(5) . . . . ?
C13 C14 C15 C16 0.3(8) . . . . ?
C14 C15 C16 C17 -0.8(10) . . . . ?
C18 C15 C16 C17 176.2(7) . . . . ?
C15 C16 C17 C12 -0.8(11) . . . . ?
C13 C12 C17 C16 2.8(10) . . . . ?
C11 C12 C17 C16 -177.0(7) . . . . ?
C14 C15 C18 C19 -0.4(10) . . . . ?
C16 C15 C18 C19 -177.4(7) . . . . ?
C15 C18 C19 C20 0.4(11) . . . . ?
C14 N10 C20 C19 1.3(8) . . . . ?
C18 C19 C20 N10 -0.9(10) . . . . ?
C25 N11 C21 C22 -0.1(9) . . . . ?
N11 C21 C22 C23 -1.1(12) . . . . ?
C21 C22 C23 C24 0.1(13) . . . . ?
C22 C23 C24 C25 2.0(12) . . . . ?
C22 C23 C24 C29 -177.6(8) . . . . ?
C21 N11 C25 C24 2.4(8) . . . . ?
C21 N11 C25 C26 179.8(5) . . . . ?
C23 C24 C25 N11 -3.3(9) . . . . ?
C29 C24 C25 N11 176.3(5) . . . . ?
C23 C24 C25 C26 179.3(6) . . . . ?
C29 C24 C25 C26 -1.1(9) . . . . ?
C32 N12 C26 C25 -178.6(5) . . . . ?
C32 N12 C26 C27 2.7(7) . . . . ?
N11 C25 C26 N12 5.0(7) . . . . ?
C24 C25 C26 N12 -177.5(5) . . . . ?
N11 C25 C26 C27 -176.3(5) . . . . ?
C24 C25 C26 C27 1.2(8) . . . . ?
N12 C26 C27 C30 -2.1(8) . . . . ?
C25 C26 C27 C30 179.3(6) . . . . ?
N12 C26 C27 C28 178.6(5) . . . . ?
C25 C26 C27 C28 -0.1(8) . . . . ?
C30 C27 C28 C29 179.6(7) . . . . ?
C26 C27 C28 C29 -1.1(10) . . . . ?
C27 C28 C29 C24 1.3(11) . . . . ?
C25 C24 C29 C28 -0.1(11) . . . . ?
C23 C24 C29 C28 179.4(7) . . . . ?
C26 C27 C30 C31 0.4(10) . . . . ?
C28 C27 C30 C31 179.7(7) . . . . ?
C27 C30 C31 C32 0.7(12) . . . . ?
C26 N12 C32 C31 -1.6(9) . . . . ?
C30 C31 C32 N12 -0.1(11) . . . . ?
C41 N13 C33 C34 -0.4(8) . . . . ?
Cu2 N13 C33 C34 179.6(5) . . . . ?
N13 C33 C34 C35 0.6(10) . . . . ?
C33 C34 C35 C36 -0.3(10) . . . . ?
C34 C35 C36 C41 -0.1(9) . . . . ?
C34 C35 C36 C37 -178.3(6) . . . . ?
C35 C36 C37 C38 178.7(6) . . . . ?
C41 C36 C37 C38 0.5(9) . . . . ?
C36 C37 C38 C39 0.4(10) . . . . ?
C37 C38 C39 C42 -178.5(6) . . . . ?
C37 C38 C39 C40 -0.7(9) . . . . ?
C44 N14 C40 C39 0.0(7) . . . . ?
C44 N14 C40 C41 -179.8(5) . . . . ?
C42 C39 C40 N14 -1.9(8) . . . . ?
C38 C39 C40 N14 -179.8(5) . . . . ?
C42 C39 C40 C41 177.9(5) . . . . ?
C38 C39 C40 C41 0.0(8) . . . . ?
C33 N13 C41 C36 -0.1(7) . . . . ?
C33 N13 C41 C40 179.7(5) . . . . ?
C35 C36 C41 N13 0.4(8) . . . . ?
C37 C36 C41 N13 178.7(5) . . . . ?
C35 C36 C41 C40 -179.5(5) . . . . ?
C37 C36 C41 C40 -1.2(7) . . . . ?
N14 C40 C41 N13 0.9(7) . . . . ?
C39 C40 C41 N13 -178.9(4) . . . . ?
N14 C40 C41 C36 -179.2(4) . . . . ?
C39 C40 C41 C36 1.0(7) . . . . ?
C40 C39 C42 C43 2.5(9) . . . . ?
C38 C39 C42 C43 -179.6(6) . . . . ?
C39 C42 C43 C44 -1.4(9) . . . . ?
C40 N14 C44 C43 1.3(8) . . . . ?
C42 C43 C44 N14 -0.6(9) . . . . ?
C53 N15 C45 C46 -2.6(8) . . . . ?
N15 C45 C46 C47 1.7(9) . . . . ?
C45 C46 C47 C48 0.2(11) . . . . ?
C46 C47 C48 C49 179.0(7) . . . . ?
C46 C47 C48 C53 -1.0(10) . . . . ?
C47 C48 C49 C50 -179.1(7) . . . . ?
C53 C48 C49 C50 0.9(10) . . . . ?
C48 C49 C50 C51 0.6(12) . . . . ?
C49 C50 C51 C54 178.1(7) . . . . ?
C49 C50 C51 C52 -2.4(11) . . . . ?
C56 N16 C52 C53 177.6(5) . . . . ?
C56 N16 C52 C51 1.8(8) . . . . ?
C54 C51 C52 N16 -2.1(9) . . . . ?
C50 C51 C52 N16 178.4(6) . . . . ?
C54 C51 C52 C53 -177.7(6) . . . . ?
C50 C51 C52 C53 2.8(9) . . . . ?
C45 N15 C53 C52 -177.7(5) . . . . ?
C45 N15 C53 C48 1.8(8) . . . . ?
N16 C52 C53 N15 2.4(7) . . . . ?
C51 C52 C53 N15 178.2(5) . . . . ?
N16 C52 C53 C48 -177.1(4) . . . . ?
C51 C52 C53 C48 -1.3(8) . . . . ?
C47 C48 C53 N15 0.0(8) . . . . ?
C49 C48 C53 N15 180.0(5) . . . . ?
C47 C48 C53 C52 179.5(5) . . . . ?
C49 C48 C53 C52 -0.5(8) . . . . ?
C50 C51 C54 C55 -179.2(7) . . . . ?
C52 C51 C54 C55 1.3(10) . . . . ?
C51 C54 C55 C56 -0.2(11) . . . . ?
C52 N16 C56 C55 -0.7(9) . . . . ?
C54 C55 C56 N16 -0.1(11) . . . . ?
C65 N17 C57 C58 -0.8(9) . . . . ?
N17 C57 C58 C59 -0.4(10) . . . . ?
C57 C58 C59 C60 -0.4(10) . . . . ?
C58 C59 C60 C65 2.3(9) . . . . ?
C58 C59 C60 C61 -177.9(6) . . . . ?
C65 C60 C61 C62 -0.6(9) . . . . ?
C59 C60 C61 C62 179.7(6) . . . . ?
C60 C61 C62 C63 2.7(10) . . . . ?
C61 C62 C63 C66 178.5(6) . . . . ?
C61 C62 C63 C64 -0.9(9) . . . . ?
C68 N18 C64 C63 -0.7(7) . . . . ?
C68 N18 C64 C65 -178.5(4) . . . . ?
C66 C63 C64 N18 -0.4(8) . . . . ?
C62 C63 C64 N18 179.1(5) . . . . ?
C66 C63 C64 C65 177.4(5) . . . . ?
C62 C63 C64 C65 -3.2(7) . . . . ?
C57 N17 C65 C60 3.0(8) . . . . ?
C57 N17 C65 C64 -177.1(5) . . . . ?
C59 C60 C65 N17 -3.7(8) . . . . ?
C61 C60 C65 N17 176.5(5) . . . . ?
C59 C60 C65 C64 176.4(5) . . . . ?
C61 C60 C65 C64 -3.4(8) . . . . ?
N18 C64 C65 N17 3.2(7) . . . . ?
C63 C64 C65 N17 -174.7(4) . . . . ?
N18 C64 C65 C60 -176.9(4) . . . . ?
C63 C64 C65 C60 5.2(7) . . . . ?
C64 C63 C66 C67 1.9(9) . . . . ?
C62 C63 C66 C67 -177.5(6) . . . . ?
C63 C66 C67 C68 -2.2(9) . . . . ?
C64 N18 C68 C67 0.3(8) . . . . ?
C66 C67 C68 N18 1.1(9) . . . . ?
